data_4322558
loop_
_publ_author_name
'Hong-Ke Liu'
'Wei-Yin Sun'
'Wen-Xia Tang'
'Tetsuo Yamamoto'
'Norikazu Ueyama'

_publ_section_title
;
 Self-Assembly of the First Copper(II) Infinite 2D Network with Large
 Cavities Formed between the Two Adjacent Layers
;
_journal_name_full 'Inorganic Chemistry'
_journal_page_first 6313
_journal_page_last 6316
_journal_paper_doi 10.1021/ic9907563
_journal_volume 38
_journal_year 1999
_chemical_formula_sum 'C54 H68 Cu3 N12 O13'
_chemical_formula_weight 1283.83
_chemical_name_systematic
; 
 ? 
;
_space_group_IT_number 148
_symmetry_cell_setting trigonal
_symmetry_space_group_name_Hall '-R 3'
_symmetry_space_group_name_H-M 'R -3 :H'
_atom_sites_solution_hydrogens geom
_atom_sites_solution_primary direct
_atom_sites_solution_secondary difmap
_audit_creation_method SHELXL
_cell_angle_alpha 90.00
_cell_angle_beta 90.00
_cell_angle_gamma 120.00
_cell_formula_units_Z 3
_cell_length_a 15.539(2)
_cell_length_b 15.539(2)
_cell_length_c 21.149(4)
_cell_measurement_reflns_used 25
_cell_measurement_temperature 296(2)
_cell_measurement_theta_max 15.0
_cell_measurement_theta_min 14.5
_cell_volume 4422.5(12)
_computing_cell_refinement 'MSC/AFC Diffractometer Control'
_computing_data_collection 'MSC/AFC Diffractometer Control'
_computing_data_reduction teXsan
_computing_molecular_graphics 'Siemens SHELXTL'
_computing_publication_material 'Siemens SHELXTL'
_computing_structure_refinement 'SHELXL-93 (Sheldrick, 1993)'
_computing_structure_solution 'SHELXS-86 (Sheldrick, 1990)'
_diffrn_ambient_temperature 296(2)
_diffrn_measurement_device 'Rigaku AFC5R'
_diffrn_measurement_method '2\q/\w scans'
_diffrn_radiation_monochromator graphite
_diffrn_radiation_source 'fine-focus sealed tube'
_diffrn_radiation_type MoK\a
_diffrn_radiation_wavelength 0.71073
_diffrn_reflns_av_R_equivalents 0.017
_diffrn_reflns_av_sigmaI/netI 0.074
_diffrn_reflns_limit_h_max 18
_diffrn_reflns_limit_h_min -18
_diffrn_reflns_limit_k_max 0
_diffrn_reflns_limit_k_min -21
_diffrn_reflns_limit_l_max 29
_diffrn_reflns_limit_l_min 0
_diffrn_reflns_number 3079
_diffrn_reflns_theta_max 29.99
_diffrn_reflns_theta_min 2.62
_diffrn_standards_decay_% 0.53
_diffrn_standards_interval_count 150
_diffrn_standards_number 3
_exptl_absorpt_coefficient_mu 1.146
_exptl_absorpt_correction_type none
_exptl_crystal_colour Violet
_exptl_crystal_density_diffrn 1.466
_exptl_crystal_description Prismatic
_exptl_crystal_F_000 2031
_exptl_crystal_size_max 0.24
_exptl_crystal_size_mid 0.22
_exptl_crystal_size_min 0.22
_refine_diff_density_max 0.776
_refine_diff_density_min -0.350
_refine_diff_density_rms 0.086
_refine_ls_extinction_method none
_refine_ls_goodness_of_fit_all 1.043
_refine_ls_goodness_of_fit_obs 1.111
_refine_ls_hydrogen_treatment none
_refine_ls_matrix_type full
_refine_ls_number_parameters 127
_refine_ls_number_reflns 2862
_refine_ls_number_restraints 0
_refine_ls_restrained_S_all 1.043
_refine_ls_restrained_S_obs 1.111
_refine_ls_R_factor_all 0.1225
_refine_ls_R_factor_obs 0.0446
_refine_ls_shift/esd_max 0.000
_refine_ls_shift/esd_mean 0.000
_refine_ls_structure_factor_coef Fsqd
_refine_ls_weighting_details 'w=1/[\s^2^(Fo^2^)+(0.0785P)^2^+2.3469P] where P=(Fo^2^+2Fc^2^)/3'
_refine_ls_weighting_scheme calc
_refine_ls_wR_factor_all 0.1576
_refine_ls_wR_factor_obs 0.1238
_reflns_number_observed 1603
_reflns_number_total 2862
_reflns_observed_criterion >2sigma(I)
_cod_data_source_file ic9907563.cif
_cod_data_source_block '[Cu3(titmb)2(OCOCH3)6](H2O)'
_cod_depositor_comments
;
The following automatic conversions were performed:

'_exptl_absorpt_correction_type' value 'None' changed to 'none'
according to the built-in table from CIF Core dictionary named
'cif_core.dic' version 2.4.1 from 2010-06-29.

Automatic conversion script
Id: cif_fix_values 1673 2011-04-08 12:14:43Z adriana 

The following automatic conversions were performed:

'_refine_ls_weighting_scheme' value 'calc
w=1/[\s^2^(Fo^2^)+(0.0785P)^2^+2.3469P] where P=(Fo^2^+2Fc^2^)/3' was
changed to 'calc'. New tag '_refine_ls_weighting_details' was
created. The value of the new tag was set to
'w=1/[\s^2^(Fo^2^)+(0.0785P)^2^+2.3469P] where P=(Fo^2^+2Fc^2^)/3'.

Automatic conversion script
Id: cif_fix_values 3143 2015-03-26 13:38:13Z robertas 
;
_cod_original_sg_symbol_H-M 'R -3'
_cod_database_code 4322558

loop_
_symmetry_equiv_pos_as_xyz
'x, y, z'
'-y, x-y, z'
'-x+y, -x, z'
'x+2/3, y+1/3, z+1/3'
'-y+2/3, x-y+1/3, z+1/3'
'-x+y+2/3, -x+1/3, z+1/3'
'x+1/3, y+2/3, z+2/3'
'-y+1/3, x-y+2/3, z+2/3'
'-x+y+1/3, -x+2/3, z+2/3'
'-x, -y, -z'
'y, -x+y, -z'
'x-y, x, -z'
'-x+2/3, -y+1/3, -z+1/3'
'y+2/3, -x+y+1/3, -z+1/3'
'x-y+2/3, x+1/3, -z+1/3'
'-x+1/3, -y+2/3, -z+2/3'
'y+1/3, -x+y+2/3, -z+2/3'
'x-y+1/3, x+2/3, -z+2/3'

loop_
_atom_site_aniso_label
_atom_site_aniso_U_11
_atom_site_aniso_U_22
_atom_site_aniso_U_33
_atom_site_aniso_U_23
_atom_site_aniso_U_13
_atom_site_aniso_U_12
Cu1 0.0312(3) 0.0327(3) 0.0360(3) -0.0022(2) 0.0011(2) 0.0147(2)
N1 0.050(2) 0.038(2) 0.037(2) -0.0019(12) -0.0018(12) 0.0233(14)
N2 0.047(2) 0.0397(15) 0.0338(14) 0.0010(11) 0.0008(12) 0.0241(13)
O1 0.0410(13) 0.0383(12) 0.0515(14) -0.0060(11) -0.0056(11) 0.0214(11)
O2 0.050(2) 0.044(2) 0.089(2) -0.0033(15) 0.022(2) 0.0183(14)
O3 0.171(14) 0.171(14) 0.299(41) 0.000 0.000 0.086(7)
C1 0.050(2) 0.040(2) 0.035(2) 0.0025(14) -0.0006(14) 0.024(2)
C2 0.108(4) 0.055(2) 0.044(2) 0.005(2) -0.003(2) 0.055(3)
C3 0.111(4) 0.056(2) 0.044(2) -0.005(2) -0.007(2) 0.056(3)
C4 0.050(2) 0.041(2) 0.031(2) 0.0037(14) 0.0020(14) 0.021(2)
C5 0.045(2) 0.039(2) 0.0244(14) -0.0003(12) 0.0003(13) 0.0208(15)
C6 0.039(2) 0.041(2) 0.0246(14) 0.0007(12) 0.0017(12) 0.0174(14)
C7 0.039(2) 0.051(2) 0.053(2) 0.000(2) 0.006(2) 0.016(2)
C8 0.046(2) 0.038(2) 0.044(2) -0.0015(15) 0.0019(15) 0.022(2)
C9 0.063(3) 0.044(2) 0.121(5) -0.006(3) 0.002(3) 0.030(2)

loop_
_atom_site_label
_atom_site_type_symbol
_atom_site_fract_x
_atom_site_fract_y
_atom_site_fract_z
_atom_site_U_iso_or_equiv
_atom_site_thermal_displace_type
_atom_site_occupancy
_atom_site_calc_flag
_atom_site_refinement_flags
_atom_site_disorder_group
Cu1 Cu 0.5000 0.0000 0.0000 0.0339(2) Uani 1 d S .
N1 N 0.5342(2) 0.0071(2) 0.09163(14) 0.0411(7) Uani 1 d . .
N2 N 0.5771(2) 0.0632(2) 0.18876(13) 0.0389(6) Uani 1 d . .
O1 O 0.5208(2) 0.1336(2) 0.00509(12) 0.0429(6) Uani 1 d . .
O2 O 0.3589(2) 0.0626(2) 0.0190(2) 0.0638(9) Uani 1 d . .
O3 O 0.3333 -0.3333 0.1252(14) 0.214(14) Uani 0.50 d SP .
C1 C 0.5539(3) 0.0802(3) 0.1311(2) 0.0410(7) Uani 1 d . .
H1 H 0.5519(3) 0.1371(3) 0.1200(2) 0.049 Uiso 1 calc R .
C2 C 0.5722(4) -0.0272(3) 0.1864(2) 0.0627(12) Uani 1 d . .
H2 H 0.5848(4) -0.0590(3) 0.2194(2) 0.075 Uiso 1 calc R .
C3 C 0.5456(4) -0.0610(3) 0.1269(2) 0.0641(13) Uani 1 d . .
H3 H 0.5363(4) -0.1213(3) 0.1119(2) 0.077 Uiso 1 calc R .
C4 C 0.5934(3) 0.1213(3) 0.2469(2) 0.0414(8) Uani 1 d . .
H4A H 0.6407(3) 0.1143(3) 0.2731(2) 0.050 Uiso 1 calc R .
H4B H 0.5312(3) 0.0930(3) 0.2700(2) 0.050 Uiso 1 calc R .
C5 C 0.6311(3) 0.2311(2) 0.23695(15) 0.0358(7) Uani 1 d . .
C6 C 0.5641(2) 0.2659(2) 0.23587(15) 0.0362(7) Uani 1 d . .
C7 C 0.4529(3) 0.1934(3) 0.2336(2) 0.0504(9) Uani 1 d . .
H7A H 0.4178(3) 0.2297(3) 0.2331(2) 0.076 Uiso 1 calc R .
H7B H 0.4335(3) 0.1512(3) 0.2702(2) 0.076 Uiso 1 calc R .
H7C H 0.4371(3) 0.1535(3) 0.1961(2) 0.076 Uiso 1 calc R .
C8 C 0.4411(3) 0.1368(3) 0.0154(2) 0.0423(8) Uani 1 d . .
C9 C 0.4555(4) 0.2389(3) 0.0248(3) 0.0745(15) Uani 1 d . .
H9A H 0.5247(4) 0.2874(3) 0.0201(3) 0.112 Uiso 1 calc R .
H9B H 0.4336(4) 0.2438(3) 0.0663(3) 0.112 Uiso 1 calc R .
H9C H 0.4176(4) 0.2509(3) -0.0062(3) 0.112 Uiso 1 calc R .

loop_
_atom_type_symbol
_atom_type_description
_atom_type_scat_dispersion_real
_atom_type_scat_dispersion_imag
_atom_type_scat_source
C C 0.0033 0.0016 'International Tables Vol C Tables 4.2.6.8 and 6.1.1.4'
H H 0.0000 0.0000 'International Tables Vol C Tables 4.2.6.8 and 6.1.1.4'
N N 0.0061 0.0033 'International Tables Vol C Tables 4.2.6.8 and 6.1.1.4'
O O 0.0106 0.0060 'International Tables Vol C Tables 4.2.6.8 and 6.1.1.4'
Cu Cu 0.3201 1.2651 'International Tables Vol C Tables 4.2.6.8 and 6.1.1.4'

loop_
_geom_angle_atom_site_label_1
_geom_angle_atom_site_label_2
_geom_angle_atom_site_label_3
_geom_angle
_geom_angle_site_symmetry_1
_geom_angle_site_symmetry_3
_geom_angle_publ_flag
O1 Cu1 O1 180.0 10_655 . ?
O1 Cu1 N1 89.39(11) 10_655 10_655 ?
O1 Cu1 N1 90.61(11) . 10_655 ?
O1 Cu1 N1 90.61(11) 10_655 . ?
O1 Cu1 N1 89.39(11) . . ?
N1 Cu1 N1 180.0 10_655 . ?
C1 N1 C3 104.8(3) . . ?
C1 N1 Cu1 127.1(2) . . ?
C3 N1 Cu1 128.0(3) . . ?
C1 N2 C2 106.7(3) . . ?
C1 N2 C4 128.6(3) . . ?
C2 N2 C4 124.4(3) . . ?
C8 O1 Cu1 113.8(2) . . ?
N1 C1 N2 112.2(3) . . ?
C3 C2 N2 106.4(3) . . ?
C2 C3 N1 109.9(3) . . ?
N2 C4 C5 115.2(3) . . ?
C6 C5 C6 120.4(3) . 2_655 ?
C6 C5 C4 119.7(3) . . ?
C6 C5 C4 119.5(3) 2_655 . ?
C5 C6 C5 119.5(3) . 3_665 ?
C5 C6 C7 120.4(3) . . ?
C5 C6 C7 120.1(3) 3_665 . ?
O2 C8 O1 123.2(3) . . ?
O2 C8 C9 121.5(4) . . ?
O1 C8 C9 115.3(3) . . ?

loop_
_geom_bond_atom_site_label_1
_geom_bond_atom_site_label_2
_geom_bond_distance
_geom_bond_site_symmetry_2
_geom_bond_publ_flag
Cu1 O1 1.937(2) 10_655 ?
Cu1 O1 1.937(2) . ?
Cu1 N1 1.998(3) 10_655 ?
Cu1 N1 1.998(3) . ?
N1 C1 1.315(4) . ?
N1 C3 1.377(5) . ?
N2 C1 1.336(4) . ?
N2 C2 1.370(5) . ?
N2 C4 1.469(4) . ?
O1 C8 1.284(4) . ?
O2 C8 1.223(4) . ?
O3 O3 1.75(6) 13_545 ?
C2 C3 1.346(6) . ?
C4 C5 1.516(5) . ?
C5 C6 1.393(5) . ?
C5 C6 1.407(5) 2_655 ?
C6 C5 1.407(5) 3_665 ?
C6 C7 1.520(5) . ?
C8 C9 1.501(5) . ?
